data_4342645
loop_
_publ_author_name
'Olechnowicz, Frank'
'Hillhouse, Gregory L.'
'Jordan, Richard F.'

_publ_section_title
;
 Synthesis and Reactivity of NHC-Supported
 Ni2(\m(2)-\h(2),\h(2)-S2)-Bridging Disulfide and Ni2(\m-S)2-Bridging
 Sulfide Complexes.
;
_journal_issue 6
_journal_name_full 'Inorganic chemistry'
_journal_page_first 2705
_journal_page_last 2712
_journal_paper_doi 10.1021/ic502892r
_journal_volume 54
_journal_year 2015
_chemical_formula_moiety 'C54 H72 N4 Ni2 S2'
_chemical_formula_sum 'C54 H72 N4 Ni2 S2'
_chemical_formula_weight 958.69
_chemical_name_systematic
;
 ?
;
_space_group_crystal_system monoclinic
_space_group_IT_number 14
_space_group_name_Hall '-P 2yn'
_space_group_name_H-M_alt 'P 1 21/n 1'
_symmetry_space_group_name_Hall '-P 2yn'
_symmetry_space_group_name_H-M 'P 1 21/n 1'
_atom_sites_solution_hydrogens geom
_audit_creation_method SHELXL-2013
_cell_angle_alpha 90
_cell_angle_beta 94.017(2)
_cell_angle_gamma 90
_cell_formula_units_Z 4
_cell_length_a 18.0741(10)
_cell_length_b 15.2541(9)
_cell_length_c 18.7632(12)
_cell_measurement_reflns_used 9148
_cell_measurement_temperature 100(2)
_cell_measurement_theta_max 25.7047
_cell_measurement_theta_min 2.5533
_cell_volume 5160.4(5)
_computing_cell_refinement 'APEX2 v2013.10-0 (Bruker AXS)'
_computing_data_collection ShelXtl
_computing_data_reduction 'SAINT V8.34A (Bruker AXS Inc., 2013)'
_computing_molecular_graphics 'Mercury v3.3.1 (CCDC, 2014)'
_computing_publication_material enCIFer
_computing_structure_refinement 'SHELXL-2014/6 (Sheldrick, 2014)'
_computing_structure_solution 'SHELXS-97 (Sheldrick, 1990)'
_diffrn_ambient_temperature 100(2)
_diffrn_detector_area_resol_mean 10.4167
_diffrn_measured_fraction_theta_full 0.999
_diffrn_measured_fraction_theta_max 0.997
_diffrn_measurement_device_type 'Bruker D8 Venture PHOTON 100 CMOS'
_diffrn_measurement_method 'omega and phi scans'
_diffrn_radiation_type MoK\a
_diffrn_radiation_wavelength 0.71073
_diffrn_reflns_av_R_equivalents 0.0739
_diffrn_reflns_av_unetI/netI 0.0312
_diffrn_reflns_Laue_measured_fraction_full 0.999
_diffrn_reflns_Laue_measured_fraction_max 0.997
_diffrn_reflns_limit_h_max 22
_diffrn_reflns_limit_h_min -22
_diffrn_reflns_limit_k_max 18
_diffrn_reflns_limit_k_min -18
_diffrn_reflns_limit_l_max 22
_diffrn_reflns_limit_l_min -22
_diffrn_reflns_number 111750
_diffrn_reflns_point_group_measured_fraction_full 0.999
_diffrn_reflns_point_group_measured_fraction_max 0.997
_diffrn_reflns_theta_full 25.000
_diffrn_reflns_theta_max 25.793
_diffrn_reflns_theta_min 2.017
_diffrn_source 'Incoatec I\mS micro-focus tube'
_exptl_absorpt_coefficient_mu 0.849
_exptl_absorpt_correction_T_max 0.26312
_exptl_absorpt_correction_T_min 0.15614
_exptl_absorpt_correction_type multi-scan
_exptl_absorpt_process_details 'SADABS V2013/10 (Bruker AXS Inc.)'
_exptl_crystal_colour 'metallic dark blue-green'
_exptl_crystal_density_diffrn 1.234
_exptl_crystal_density_method 'not measured'
_exptl_crystal_description Plate
_exptl_crystal_F_000 2048
_exptl_crystal_size_max 0.229
_exptl_crystal_size_mid 0.141
_exptl_crystal_size_min 0.131
_refine_diff_density_max 0.360
_refine_diff_density_min -0.257
_refine_diff_density_rms 0.057
_refine_ls_extinction_method none
_refine_ls_goodness_of_fit_ref 1.030
_refine_ls_hydrogen_treatment constr
_refine_ls_matrix_type full
_refine_ls_number_parameters 575
_refine_ls_number_reflns 9881
_refine_ls_number_restraints 0
_refine_ls_restrained_S_all 1.030
_refine_ls_R_factor_all 0.0456
_refine_ls_R_factor_gt 0.0311
_refine_ls_shift/su_max 0.002
_refine_ls_shift/su_mean 0.000
_refine_ls_structure_factor_coef Fsqd
_refine_ls_weighting_details 'w=1/[\s^2^(Fo^2^)+(0.0275P)^2^+4.1519P] where P=(Fo^2^+2Fc^2^)/3'
_refine_ls_weighting_scheme calc
_refine_ls_wR_factor_gt 0.0691
_refine_ls_wR_factor_ref 0.0749
_reflns_Friedel_coverage 0.000
_reflns_number_gt 7978
_reflns_number_total 9881
_reflns_threshold_expression 'I > 2\s(I)'
_cod_data_source_file ic502892r_si_002.cif
_cod_data_source_block FDO04
_cod_depositor_comments 'Adding full bibliography for 4342642--4342646.cif.'
_cod_database_code 4342645
_shelx_space_group_comment
;
The symmetry employed for this shelxl refinement is uniquely defined
by the following loop, which should always be used as a source of
symmetry information in preference to the above space-group names.
They are only intended as comments.
;
_shelx_estimated_absorpt_t_min 0.829
_shelx_estimated_absorpt_t_max 0.897
_shelxl_version_number 2013-4

loop_
_space_group_symop_operation_xyz
'x, y, z'
'-x+1/2, y+1/2, -z+1/2'
'-x, -y, -z'
'x-1/2, -y-1/2, z-1/2'

loop_
_atom_site_label
_atom_site_type_symbol
_atom_site_fract_x
_atom_site_fract_y
_atom_site_fract_z
_atom_site_U_iso_or_equiv
_atom_site_adp_type
_atom_site_occupancy
_atom_site_site_symmetry_order
_atom_site_calc_flag
_atom_site_refinement_flags_posn
_atom_site_refinement_flags_adp
Ni1 Ni 0.22493(2) 0.77034(2) 0.00893(2) 0.01422(7) Uani 1 1 d . .
Ni2 Ni 0.11665(2) 0.77401(2) 0.07286(2) 0.01357(7) Uani 1 1 d . .
S1 S 0.21732(3) 0.83264(4) 0.10778(3) 0.02447(12) Uani 1 1 d . .
S2 S 0.13330(3) 0.68755(4) -0.01087(3) 0.02564(13) Uani 1 1 d . .
N1 N 0.03772(8) 0.68263(10) 0.17931(8) 0.0113(3) Uani 1 1 d . .
N2 N -0.03121(8) 0.78488(10) 0.13333(8) 0.0119(3) Uani 1 1 d . .
N3 N 0.38032(8) 0.80229(10) -0.02239(8) 0.0129(3) Uani 1 1 d . .
N4 N 0.33338(8) 0.69933(10) -0.08823(8) 0.0147(3) Uani 1 1 d . .
C1 C 0.03763(10) 0.74992(12) 0.13154(9) 0.0117(4) Uani 1 1 d . .
C2 C -0.02968(10) 0.67656(13) 0.20974(10) 0.0151(4) Uani 1 1 d . .
H2 H -0.0428 0.6350 0.2444 0.018 Uiso 1 1 calc R U
C3 C -0.07277(10) 0.74029(13) 0.18107(10) 0.0159(4) Uani 1 1 d . .
H3 H -0.1224 0.7527 0.1914 0.019 Uiso 1 1 calc R U
C4 C -0.05314(10) 0.86742(12) 0.10009(10) 0.0135(4) Uani 1 1 d . .
C5 C -0.04064(10) 0.94340(13) 0.14082(10) 0.0167(4) Uani 1 1 d . .
C6 C -0.06084(11) 1.02297(13) 0.10839(11) 0.0202(4) Uani 1 1 d . .
H6 H -0.0532 1.0760 0.1344 0.024 Uiso 1 1 calc R U
C7 C -0.09176(11) 1.02576(13) 0.03905(11) 0.0222(4) Uani 1 1 d . .
H7 H -0.1046 1.0806 0.0176 0.027 Uiso 1 1 calc R U
C8 C -0.10411(11) 0.94944(13) 0.00070(11) 0.0211(4) Uani 1 1 d . .
H8 H -0.1258 0.9525 -0.0468 0.025 Uiso 1 1 calc R U
C9 C -0.08545(10) 0.86786(13) 0.03015(10) 0.0162(4) Uani 1 1 d . .
C10 C -0.10343(11) 0.78372(13) -0.01029(10) 0.0192(4) Uani 1 1 d . .
H10 H -0.0725 0.7359 0.0129 0.023 Uiso 1 1 calc R U
C11 C -0.18504(12) 0.76002(16) -0.00381(12) 0.0320(5) Uani 1 1 d . .
H11A H -0.1950 0.7564 0.0468 0.048 Uiso 1 1 calc R U
H11B H -0.1957 0.7033 -0.0268 0.048 Uiso 1 1 calc R U
H11C H -0.2167 0.8052 -0.0272 0.048 Uiso 1 1 calc R U
C12 C -0.08577(13) 0.78853(15) -0.08868(11) 0.0276(5) Uani 1 1 d . .
H12A H -0.1151 0.8354 -0.1126 0.041 Uiso 1 1 calc R U
H12B H -0.0980 0.7324 -0.1121 0.041 Uiso 1 1 calc R U
H12C H -0.0329 0.8009 -0.0916 0.041 Uiso 1 1 calc R U
C13 C -0.00485(11) 0.94204(13) 0.21639(10) 0.0184(4) Uani 1 1 d . .
H13 H 0.0005 0.8794 0.2315 0.022 Uiso 1 1 calc R U
C14 C 0.07286(11) 0.98231(15) 0.21913(12) 0.0258(5) Uani 1 1 d . .
H14A H 0.1032 0.9505 0.1864 0.039 Uiso 1 1 calc R U
H14B H 0.0958 0.9782 0.2679 0.039 Uiso 1 1 calc R U
H14C H 0.0693 1.0440 0.2048 0.039 Uiso 1 1 calc R U
C15 C -0.05314(13) 0.98800(15) 0.26892(12) 0.0296(5) Uani 1 1 d . .
H15A H -0.0587 1.0500 0.2558 0.044 Uiso 1 1 calc R U
H15B H -0.0295 0.9833 0.3174 0.044 Uiso 1 1 calc R U
H15C H -0.1021 0.9601 0.2671 0.044 Uiso 1 1 calc R U
C16 C 0.10232(9) 0.62993(12) 0.20015(9) 0.0120(4) Uani 1 1 d . .
C17 C 0.10700(10) 0.54604(12) 0.17141(10) 0.0146(4) Uani 1 1 d . .
C18 C 0.16775(11) 0.49514(13) 0.19600(10) 0.0179(4) Uani 1 1 d . .
H18 H 0.1725 0.4371 0.1784 0.021 Uiso 1 1 calc R U
C19 C 0.22108(11) 0.52753(14) 0.24537(11) 0.0202(4) Uani 1 1 d . .
H19 H 0.2618 0.4916 0.2616 0.024 Uiso 1 1 calc R U
C20 C 0.21561(10) 0.61195(13) 0.27127(10) 0.0180(4) Uani 1 1 d . .
H20 H 0.2534 0.6338 0.3043 0.022 Uiso 1 1 calc R U
C21 C 0.15592(10) 0.66536(12) 0.24985(10) 0.0141(4) Uani 1 1 d . .
C22 C 0.14689(10) 0.75609(12) 0.28167(10) 0.0147(4) Uani 1 1 d . .
H22 H 0.1198 0.7932 0.2444 0.018 Uiso 1 1 calc R U
C23 C 0.09946(12) 0.75181(14) 0.34608(11) 0.0252(5) Uani 1 1 d . .
H23A H 0.0521 0.7231 0.3321 0.038 Uiso 1 1 calc R U
H23B H 0.0901 0.8114 0.3629 0.038 Uiso 1 1 calc R U
H23C H 0.1258 0.7182 0.3845 0.038 Uiso 1 1 calc R U
C24 C 0.21980(11) 0.80188(14) 0.30346(11) 0.0204(4) Uani 1 1 d . .
H24A H 0.2466 0.7685 0.3417 0.031 Uiso 1 1 calc R U
H24B H 0.2097 0.8611 0.3205 0.031 Uiso 1 1 calc R U
H24C H 0.2500 0.8055 0.2622 0.031 Uiso 1 1 calc R U
C25 C 0.04820(11) 0.50871(13) 0.11786(10) 0.0187(4) Uani 1 1 d . .
H25 H 0.0167 0.5584 0.0987 0.022 Uiso 1 1 calc R U
C26 C 0.08189(12) 0.46405(14) 0.05465(11) 0.0237(5) Uani 1 1 d . .
H26A H 0.1099 0.5072 0.0287 0.036 Uiso 1 1 calc R U
H26B H 0.0421 0.4395 0.0225 0.036 Uiso 1 1 calc R U
H26C H 0.1152 0.4169 0.0723 0.036 Uiso 1 1 calc R U
C27 C -0.00204(11) 0.44419(15) 0.15427(12) 0.0266(5) Uani 1 1 d . .
H27A H 0.0270 0.3930 0.1710 0.040 Uiso 1 1 calc R U
H27B H -0.0424 0.4254 0.1201 0.040 Uiso 1 1 calc R U
H27C H -0.0229 0.4729 0.1951 0.040 Uiso 1 1 calc R U
C28 C 0.31638(10) 0.75643(12) -0.03637(9) 0.0131(4) Uani 1 1 d . .
C29 C 0.43531(10) 0.77430(13) -0.06493(10) 0.0174(4) Uani 1 1 d . .
H29 H 0.4844 0.7967 -0.0648 0.021 Uiso 1 1 calc R U
C30 C 0.40614(10) 0.70977(13) -0.10616(10) 0.0189(4) Uani 1 1 d . .
H30 H 0.4304 0.6774 -0.1409 0.023 Uiso 1 1 calc R U
C31 C 0.28615(10) 0.62861(13) -0.11541(10) 0.0169(4) Uani 1 1 d . .
C32 C 0.24081(11) 0.64257(14) -0.17798(11) 0.0216(4) Uani 1 1 d . .
C33 C 0.23866(12) 0.72947(15) -0.21740(11) 0.0257(5) Uani 1 1 d . .
H33 H 0.2871 0.7596 -0.2056 0.031 Uiso 1 1 calc R U
C34 C 0.17752(15) 0.78890(18) -0.19280(13) 0.0430(7) Uani 1 1 d . .
H34A H 0.1291 0.7614 -0.2042 0.064 Uiso 1 1 calc R U
H34B H 0.1793 0.8455 -0.2173 0.064 Uiso 1 1 calc R U
H34C H 0.1848 0.7980 -0.1411 0.064 Uiso 1 1 calc R U
C35 C 0.22933(12) 0.71936(17) -0.29884(11) 0.0325(5) Uani 1 1 d . .
H35A H 0.2652 0.6764 -0.3143 0.049 Uiso 1 1 calc R U
H35B H 0.2379 0.7760 -0.3215 0.049 Uiso 1 1 calc R U
H35C H 0.1789 0.6992 -0.3128 0.049 Uiso 1 1 calc R U
C36 C 0.19633(12) 0.57239(16) -0.20184(12) 0.0302(5) Uani 1 1 d . .
H36 H 0.1644 0.5790 -0.2439 0.036 Uiso 1 1 calc R U
C37 C 0.19768(13) 0.49364(16) -0.16577(14) 0.0351(6) Uani 1 1 d . .
H37 H 0.1666 0.4470 -0.1831 0.042 Uiso 1 1 calc R U
C38 C 0.24370(12) 0.48201(15) -0.10478(13) 0.0305(5) Uani 1 1 d . .
H38 H 0.2441 0.4273 -0.0806 0.037 Uiso 1 1 calc R U
C39 C 0.28979(11) 0.54950(14) -0.07808(11) 0.0214(4) Uani 1 1 d . .
C40 C 0.34036(12) 0.53534(15) -0.01061(12) 0.0257(5) Uani 1 1 d . .
H40 H 0.3718 0.5890 -0.0032 0.031 Uiso 1 1 calc R U
C41 C 0.29597(14) 0.52446(18) 0.05511(13) 0.0396(6) Uani 1 1 d . .
H41A H 0.2633 0.5752 0.0593 0.059 Uiso 1 1 calc R U
H41B H 0.3301 0.5203 0.0979 0.059 Uiso 1 1 calc R U
H41C H 0.2660 0.4710 0.0502 0.059 Uiso 1 1 calc R U
C42 C 0.39230(14) 0.45783(18) -0.01845(14) 0.0420(6) Uani 1 1 d . .
H42A H 0.3632 0.4038 -0.0241 0.063 Uiso 1 1 calc R U
H42B H 0.4265 0.4533 0.0243 0.063 Uiso 1 1 calc R U
H42C H 0.4206 0.4665 -0.0606 0.063 Uiso 1 1 calc R U
C43 C 0.39198(10) 0.86786(13) 0.03279(10) 0.0144(4) Uani 1 1 d . .
C44 C 0.41037(10) 0.83946(13) 0.10280(10) 0.0168(4) Uani 1 1 d . .
C45 C 0.42049(12) 0.74337(14) 0.12149(11) 0.0234(5) Uani 1 1 d . .
H45 H 0.3928 0.7085 0.0832 0.028 Uiso 1 1 calc R U
C46 C 0.39037(15) 0.71854(17) 0.19184(14) 0.0430(7) Uani 1 1 d . .
H46A H 0.4197 0.7474 0.2310 0.064 Uiso 1 1 calc R U
H46B H 0.3934 0.6548 0.1981 0.064 Uiso 1 1 calc R U
H46C H 0.3385 0.7372 0.1920 0.064 Uiso 1 1 calc R U
C47 C 0.50174(16) 0.71816(19) 0.12176(19) 0.0601(9) Uani 1 1 d . .
H47A H 0.5205 0.7329 0.0755 0.090 Uiso 1 1 calc R U
H47B H 0.5071 0.6550 0.1303 0.090 Uiso 1 1 calc R U
H47C H 0.5302 0.7503 0.1597 0.090 Uiso 1 1 calc R U
C48 C 0.42094(11) 0.90380(14) 0.15476(11) 0.0229(5) Uani 1 1 d . .
H48 H 0.4332 0.8872 0.2030 0.027 Uiso 1 1 calc R U
C49 C 0.41399(12) 0.99142(14) 0.13758(12) 0.0265(5) Uani 1 1 d . .
H49 H 0.4213 1.0344 0.1740 0.032 Uiso 1 1 calc R U
C50 C 0.39653(11) 1.01721(14) 0.06799(11) 0.0242(5) Uani 1 1 d . .
H50 H 0.3922 1.0779 0.0571 0.029 Uiso 1 1 calc R U
C51 C 0.38517(10) 0.95588(13) 0.01341(10) 0.0175(4) Uani 1 1 d . .
C52 C 0.36483(11) 0.98406(14) -0.06305(11) 0.0228(5) Uani 1 1 d . .
H52 H 0.3834 0.9381 -0.0953 0.027 Uiso 1 1 calc R U
C53 C 0.28082(12) 0.98990(17) -0.07754(14) 0.0373(6) Uani 1 1 d . .
H53A H 0.2583 0.9336 -0.0662 0.056 Uiso 1 1 calc R U
H53B H 0.2689 1.0038 -0.1280 0.056 Uiso 1 1 calc R U
H53C H 0.2613 1.0360 -0.0477 0.056 Uiso 1 1 calc R U
C54 C 0.40116(12) 1.07085(16) -0.08134(13) 0.0328(5) Uani 1 1 d . .
H54A H 0.3771 1.1189 -0.0572 0.049 Uiso 1 1 calc R U
H54B H 0.3957 1.0801 -0.1331 0.049 Uiso 1 1 calc R U
H54C H 0.4540 1.0691 -0.0655 0.049 Uiso 1 1 calc R U

loop_
_atom_site_aniso_label
_atom_site_aniso_U_11
_atom_site_aniso_U_22
_atom_site_aniso_U_33
_atom_site_aniso_U_23
_atom_site_aniso_U_13
_atom_site_aniso_U_12
Ni1 0.01174(12) 0.01689(13) 0.01453(12) -0.00039(10) 0.00452(9) -0.00059(10)
Ni2 0.01128(12) 0.01572(13) 0.01411(12) 0.00149(10) 0.00378(9) 0.00039(10)
S1 0.0166(2) 0.0381(3) 0.0194(3) -0.0099(2) 0.00593(19) -0.0079(2)
S2 0.0206(3) 0.0301(3) 0.0274(3) -0.0122(2) 0.0109(2) -0.0097(2)
N1 0.0110(7) 0.0121(8) 0.0108(7) 0.0010(6) 0.0006(6) 0.0008(6)
N2 0.0110(7) 0.0116(8) 0.0130(8) 0.0006(6) 0.0011(6) -0.0001(6)
N3 0.0122(7) 0.0160(8) 0.0108(7) -0.0012(6) 0.0030(6) -0.0013(6)
N4 0.0124(7) 0.0179(8) 0.0141(8) -0.0030(7) 0.0025(6) -0.0020(6)
C1 0.0115(9) 0.0121(9) 0.0111(9) -0.0028(7) -0.0015(7) -0.0001(7)
C2 0.0131(9) 0.0165(10) 0.0161(9) 0.0024(8) 0.0027(7) -0.0033(8)
C3 0.0115(9) 0.0171(10) 0.0198(10) 0.0004(8) 0.0050(7) -0.0004(8)
C4 0.0098(8) 0.0120(9) 0.0189(10) 0.0034(8) 0.0029(7) 0.0017(7)
C5 0.0120(9) 0.0163(10) 0.0219(10) 0.0010(8) 0.0023(8) 0.0004(8)
C6 0.0194(10) 0.0141(10) 0.0273(11) -0.0002(9) 0.0029(8) 0.0019(8)
C7 0.0213(10) 0.0155(10) 0.0299(12) 0.0087(9) 0.0016(9) 0.0045(8)
C8 0.0193(10) 0.0229(11) 0.0206(11) 0.0052(9) -0.0024(8) 0.0023(8)
C9 0.0127(9) 0.0174(10) 0.0185(10) 0.0027(8) 0.0011(7) 0.0020(8)
C10 0.0209(10) 0.0172(10) 0.0188(10) 0.0015(8) -0.0040(8) 0.0021(8)
C11 0.0306(12) 0.0371(14) 0.0289(12) -0.0096(11) 0.0065(10) -0.0123(10)
C12 0.0326(12) 0.0264(12) 0.0240(11) -0.0017(9) 0.0041(9) -0.0024(10)
C13 0.0242(10) 0.0119(10) 0.0191(10) -0.0010(8) 0.0004(8) 0.0012(8)
C14 0.0246(11) 0.0268(12) 0.0251(11) -0.0040(9) -0.0045(9) -0.0035(9)
C15 0.0372(13) 0.0293(13) 0.0232(12) -0.0010(10) 0.0070(10) 0.0044(10)
C16 0.0108(8) 0.0129(9) 0.0123(9) 0.0049(7) 0.0010(7) 0.0022(7)
C17 0.0158(9) 0.0161(10) 0.0120(9) 0.0014(8) 0.0023(7) 0.0015(8)
C18 0.0208(10) 0.0144(10) 0.0184(10) -0.0008(8) 0.0006(8) 0.0053(8)
C19 0.0150(9) 0.0217(11) 0.0235(11) 0.0020(9) -0.0017(8) 0.0075(8)
C20 0.0132(9) 0.0212(11) 0.0190(10) 0.0007(8) -0.0028(8) -0.0006(8)
C21 0.0135(9) 0.0165(10) 0.0128(9) 0.0030(8) 0.0031(7) -0.0015(7)
C22 0.0148(9) 0.0144(10) 0.0148(9) 0.0014(8) -0.0001(7) -0.0012(7)
C23 0.0275(11) 0.0229(11) 0.0264(11) -0.0070(9) 0.0098(9) -0.0048(9)
C24 0.0204(10) 0.0203(11) 0.0201(10) -0.0034(9) -0.0007(8) -0.0048(8)
C25 0.0217(10) 0.0166(10) 0.0169(10) -0.0026(8) -0.0051(8) 0.0041(8)
C26 0.0335(12) 0.0197(11) 0.0173(10) -0.0028(9) -0.0020(9) 0.0043(9)
C27 0.0226(11) 0.0306(13) 0.0259(12) -0.0069(10) -0.0032(9) -0.0051(9)
C28 0.0141(9) 0.0137(9) 0.0113(9) 0.0004(7) 0.0000(7) 0.0000(7)
C29 0.0133(9) 0.0217(11) 0.0179(10) -0.0027(9) 0.0056(7) -0.0017(8)
C30 0.0143(9) 0.0264(12) 0.0169(10) -0.0050(8) 0.0071(8) 0.0006(8)
C31 0.0131(9) 0.0189(10) 0.0194(10) -0.0080(8) 0.0052(8) -0.0028(8)
C32 0.0169(10) 0.0266(12) 0.0216(11) -0.0082(9) 0.0029(8) -0.0024(8)
C33 0.0227(11) 0.0316(12) 0.0218(11) -0.0039(10) -0.0039(8) -0.0028(9)
C34 0.0532(16) 0.0459(16) 0.0302(13) 0.0064(12) 0.0056(12) 0.0182(13)
C35 0.0268(12) 0.0469(15) 0.0237(12) -0.0025(11) 0.0006(9) -0.0123(11)
C36 0.0248(11) 0.0354(14) 0.0295(12) -0.0102(11) -0.0045(9) -0.0056(10)
C37 0.0299(12) 0.0304(13) 0.0443(15) -0.0123(11) -0.0017(11) -0.0147(10)
C38 0.0323(12) 0.0201(12) 0.0398(14) -0.0021(10) 0.0074(10) -0.0068(10)
C39 0.0187(10) 0.0228(11) 0.0236(11) -0.0052(9) 0.0068(8) -0.0017(8)
C40 0.0272(11) 0.0220(11) 0.0280(12) 0.0026(9) 0.0024(9) -0.0020(9)
C41 0.0394(14) 0.0505(17) 0.0293(13) 0.0080(12) 0.0057(11) 0.0096(12)
C42 0.0377(14) 0.0447(16) 0.0441(15) 0.0028(13) 0.0057(12) 0.0134(12)
C43 0.0105(9) 0.0171(10) 0.0159(9) -0.0048(8) 0.0028(7) -0.0017(7)
C44 0.0138(9) 0.0213(11) 0.0156(10) -0.0004(8) 0.0022(7) -0.0017(8)
C45 0.0312(12) 0.0207(11) 0.0179(10) 0.0019(9) -0.0006(9) -0.0011(9)
C46 0.0492(15) 0.0390(15) 0.0430(15) 0.0214(13) 0.0199(12) 0.0136(12)
C47 0.0534(18) 0.0379(16) 0.094(2) 0.0297(16) 0.0382(17) 0.0248(14)
C48 0.0244(11) 0.0302(12) 0.0141(10) -0.0029(9) 0.0012(8) -0.0004(9)
C49 0.0302(12) 0.0251(12) 0.0245(12) -0.0124(9) 0.0039(9) -0.0011(9)
C50 0.0275(11) 0.0160(11) 0.0293(12) -0.0034(9) 0.0046(9) 0.0021(9)
C51 0.0145(9) 0.0184(10) 0.0200(10) -0.0003(8) 0.0037(8) 0.0015(8)
C52 0.0249(11) 0.0219(11) 0.0214(11) 0.0035(9) -0.0005(9) 0.0017(9)
C53 0.0259(12) 0.0407(15) 0.0440(15) 0.0174(12) -0.0081(11) -0.0059(11)
C54 0.0275(12) 0.0366(14) 0.0337(13) 0.0140(11) -0.0022(10) -0.0040(10)

loop_
_atom_type_symbol
_atom_type_description
_atom_type_scat_dispersion_real
_atom_type_scat_dispersion_imag
_atom_type_scat_source
C C 0.0033 0.0016 'International Tables Vol C Tables 4.2.6.8 and 6.1.1.4'
N N 0.0061 0.0033 'International Tables Vol C Tables 4.2.6.8 and 6.1.1.4'
S S 0.1246 0.1234 'International Tables Vol C Tables 4.2.6.8 and 6.1.1.4'
Ni Ni 0.3393 1.1124 'International Tables Vol C Tables 4.2.6.8 and 6.1.1.4'
H H 0.0000 0.0000 'International Tables Vol C Tables 4.2.6.8 and 6.1.1.4'

loop_
_geom_angle_atom_site_label_1
_geom_angle_atom_site_label_2
_geom_angle_atom_site_label_3
_geom_angle
C28 Ni1 S2 123.27(6)
C28 Ni1 S1 123.55(6)
S2 Ni1 S1 109.26(2)
C28 Ni1 Ni2 173.59(6)
S2 Ni1 Ni2 55.433(16)
S1 Ni1 Ni2 55.473(15)
C1 Ni2 S2 117.88(6)
C1 Ni2 S1 125.04(6)
S2 Ni2 S1 109.73(2)
C1 Ni2 Ni1 166.26(6)
S2 Ni2 Ni1 55.674(16)
S1 Ni2 Ni1 55.714(16)
Ni2 S1 Ni1 68.814(18)
Ni2 S2 Ni1 68.894(18)
C1 N1 C2 111.17(15)
C1 N1 C16 124.02(14)
C2 N1 C16 124.58(15)
C1 N2 C3 111.26(15)
C1 N2 C4 123.71(15)
C3 N2 C4 124.08(15)
C28 N3 C29 111.38(15)
C28 N3 C43 125.00(15)
C29 N3 C43 123.50(15)
C28 N4 C30 111.45(15)
C28 N4 C31 125.02(15)
C30 N4 C31 123.06(15)
N2 C1 N1 103.81(15)
N2 C1 Ni2 131.82(14)
N1 C1 Ni2 124.10(13)
C3 C2 N1 106.89(16)
C3 C2 H2 126.6
N1 C2 H2 126.6
C2 C3 N2 106.88(16)
C2 C3 H3 126.6
N2 C3 H3 126.6
C5 C4 C9 123.36(18)
C5 C4 N2 117.17(16)
C9 C4 N2 119.47(17)
C6 C5 C4 117.10(18)
C6 C5 C13 120.08(18)
C4 C5 C13 122.80(17)
C7 C6 C5 120.95(19)
C7 C6 H6 119.5
C5 C6 H6 119.5
C8 C7 C6 120.41(19)
C8 C7 H7 119.8
C6 C7 H7 119.8
C7 C8 C9 121.42(19)
C7 C8 H8 119.3
C9 C8 H8 119.3
C8 C9 C4 116.75(18)
C8 C9 C10 121.37(17)
C4 C9 C10 121.79(17)
C9 C10 C12 112.91(17)
C9 C10 C11 109.53(17)
C12 C10 C11 110.79(17)
C9 C10 H10 107.8
C12 C10 H10 107.8
C11 C10 H10 107.8
C10 C11 H11A 109.5
C10 C11 H11B 109.5
H11A C11 H11B 109.5
C10 C11 H11C 109.5
H11A C11 H11C 109.5
H11B C11 H11C 109.5
C10 C12 H12A 109.5
C10 C12 H12B 109.5
H12A C12 H12B 109.5
C10 C12 H12C 109.5
H12A C12 H12C 109.5
H12B C12 H12C 109.5
C5 C13 C14 110.86(16)
C5 C13 C15 111.74(17)
C14 C13 C15 110.97(17)
C5 C13 H13 107.7
C14 C13 H13 107.7
C15 C13 H13 107.7
C13 C14 H14A 109.5
C13 C14 H14B 109.5
H14A C14 H14B 109.5
C13 C14 H14C 109.5
H14A C14 H14C 109.5
H14B C14 H14C 109.5
C13 C15 H15A 109.5
C13 C15 H15B 109.5
H15A C15 H15B 109.5
C13 C15 H15C 109.5
H15A C15 H15C 109.5
H15B C15 H15C 109.5
C17 C16 C21 123.54(17)
C17 C16 N1 118.35(16)
C21 C16 N1 118.09(16)
C16 C17 C18 116.77(17)
C16 C17 C25 122.74(16)
C18 C17 C25 120.45(17)
C19 C18 C17 121.23(18)
C19 C18 H18 119.4
C17 C18 H18 119.4
C18 C19 C20 120.36(18)
C18 C19 H19 119.8
C20 C19 H19 119.8
C19 C20 C21 121.20(18)
C19 C20 H20 119.4
C21 C20 H20 119.4
C20 C21 C16 116.87(17)
C20 C21 C22 121.52(17)
C16 C21 C22 121.53(16)
C21 C22 C24 114.12(16)
C21 C22 C23 110.64(15)
C24 C22 C23 109.24(16)
C21 C22 H22 107.5
C24 C22 H22 107.5
C23 C22 H22 107.5
C22 C23 H23A 109.5
C22 C23 H23B 109.5
H23A C23 H23B 109.5
C22 C23 H23C 109.5
H23A C23 H23C 109.5
H23B C23 H23C 109.5
C22 C24 H24A 109.5
C22 C24 H24B 109.5
H24A C24 H24B 109.5
C22 C24 H24C 109.5
H24A C24 H24C 109.5
H24B C24 H24C 109.5
C17 C25 C26 112.40(16)
C17 C25 C27 110.76(16)
C26 C25 C27 109.88(17)
C17 C25 H25 107.9
C26 C25 H25 107.9
C27 C25 H25 107.9
C25 C26 H26A 109.5
C25 C26 H26B 109.5
H26A C26 H26B 109.5
C25 C26 H26C 109.5
H26A C26 H26C 109.5
H26B C26 H26C 109.5
C25 C27 H27A 109.5
C25 C27 H27B 109.5
H27A C27 H27B 109.5
C25 C27 H27C 109.5
H27A C27 H27C 109.5
H27B C27 H27C 109.5
N4 C28 N3 103.67(15)
N4 C28 Ni1 129.24(13)
N3 C28 Ni1 127.08(13)
C30 C29 N3 106.90(16)
C30 C29 H29 126.6
N3 C29 H29 126.6
C29 C30 N4 106.60(16)
C29 C30 H30 126.7
N4 C30 H30 126.7
C39 C31 C32 123.85(18)
C39 C31 N4 117.54(17)
C32 C31 N4 118.59(18)
C36 C32 C31 116.3(2)
C36 C32 C33 121.33(19)
C31 C32 C33 122.36(18)
C32 C33 C34 111.48(18)
C32 C33 C35 113.28(19)
C34 C33 C35 109.26(19)
C32 C33 H33 107.5
C34 C33 H33 107.5
C35 C33 H33 107.5
C33 C34 H34A 109.5
C33 C34 H34B 109.5
H34A C34 H34B 109.5
C33 C34 H34C 109.5
H34A C34 H34C 109.5
H34B C34 H34C 109.5
C33 C35 H35A 109.5
C33 C35 H35B 109.5
H35A C35 H35B 109.5
C33 C35 H35C 109.5
H35A C35 H35C 109.5
H35B C35 H35C 109.5
C37 C36 C32 121.5(2)
C37 C36 H36 119.3
C32 C36 H36 119.3
C36 C37 C38 120.6(2)
C36 C37 H37 119.7
C38 C37 H37 119.7
C37 C38 C39 120.9(2)
C37 C38 H38 119.5
C39 C38 H38 119.5
C31 C39 C38 116.9(2)
C31 C39 C40 122.98(18)
C38 C39 C40 120.1(2)
C42 C40 C39 111.58(19)
C42 C40 C41 110.9(2)
C39 C40 C41 111.57(18)
C42 C40 H40 107.5
C39 C40 H40 107.5
C41 C40 H40 107.5
C40 C41 H41A 109.5
C40 C41 H41B 109.5
H41A C41 H41B 109.5
C40 C41 H41C 109.5
H41A C41 H41C 109.5
H41B C41 H41C 109.5
C40 C42 H42A 109.5
C40 C42 H42B 109.5
H42A C42 H42B 109.5
C40 C42 H42C 109.5
H42A C42 H42C 109.5
H42B C42 H42C 109.5
C51 C43 C44 123.59(18)
C51 C43 N3 118.31(17)
C44 C43 N3 118.10(17)
C48 C44 C43 116.88(18)
C48 C44 C45 120.88(18)
C43 C44 C45 122.22(17)
C46 C45 C44 113.56(18)
C46 C45 C47 110.0(2)
C44 C45 C47 110.30(18)
C46 C45 H45 107.6
C44 C45 H45 107.6
C47 C45 H45 107.6
C45 C46 H46A 109.5
C45 C46 H46B 109.5
H46A C46 H46B 109.5
C45 C46 H46C 109.5
H46A C46 H46C 109.5
H46B C46 H46C 109.5
C45 C47 H47A 109.5
C45 C47 H47B 109.5
H47A C47 H47B 109.5
C45 C47 H47C 109.5
H47A C47 H47C 109.5
H47B C47 H47C 109.5
C49 C48 C44 121.05(19)
C49 C48 H48 119.5
C44 C48 H48 119.5
C48 C49 C50 120.61(19)
C48 C49 H49 119.7
C50 C49 H49 119.7
C49 C50 C51 121.1(2)
C49 C50 H50 119.4
C51 C50 H50 119.4
C50 C51 C43 116.73(18)
C50 C51 C52 121.23(18)
C43 C51 C52 122.03(18)
C51 C52 C53 110.91(17)
C51 C52 C54 112.24(18)
C53 C52 C54 110.32(18)
C51 C52 H52 107.7
C53 C52 H52 107.7
C54 C52 H52 107.7
C52 C53 H53A 109.5
C52 C53 H53B 109.5
H53A C53 H53B 109.5
C52 C53 H53C 109.5
H53A C53 H53C 109.5
H53B C53 H53C 109.5
C52 C54 H54A 109.5
C52 C54 H54B 109.5
H54A C54 H54B 109.5
C52 C54 H54C 109.5
H54A C54 H54C 109.5
H54B C54 H54C 109.5

loop_
_geom_bond_atom_site_label_1
_geom_bond_atom_site_label_2
_geom_bond_distance
Ni1 C28 1.9226(18)
Ni1 S2 2.0950(6)
Ni1 S1 2.0972(6)
Ni1 Ni2 2.3667(3)
Ni2 C1 1.8993(18)
Ni2 S2 2.0890(6)
Ni2 S1 2.0911(6)
N1 C1 1.363(2)
N1 C2 1.384(2)
N1 C16 1.449(2)
N2 C1 1.356(2)
N2 C3 1.387(2)
N2 C4 1.448(2)
N3 C28 1.360(2)
N3 C29 1.385(2)
N3 C43 1.444(2)
N4 C28 1.357(2)
N4 C30 1.389(2)
N4 C31 1.446(2)
C2 C3 1.335(3)
C2 H2 0.9500
C3 H3 0.9500
C4 C5 1.398(3)
C4 C9 1.398(3)
C5 C6 1.395(3)
C5 C13 1.517(3)
C6 C7 1.380(3)
C6 H6 0.9500
C7 C8 1.379(3)
C7 H7 0.9500
C8 C9 1.393(3)
C8 H8 0.9500
C9 C10 1.515(3)
C10 C12 1.529(3)
C10 C11 1.532(3)
C10 H10 1.0000
C11 H11A 0.9800
C11 H11B 0.9800
C11 H11C 0.9800
C12 H12A 0.9800
C12 H12B 0.9800
C12 H12C 0.9800
C13 C14 1.531(3)
C13 C15 1.531(3)
C13 H13 1.0000
C14 H14A 0.9800
C14 H14B 0.9800
C14 H14C 0.9800
C15 H15A 0.9800
C15 H15B 0.9800
C15 H15C 0.9800
C16 C17 1.393(3)
C16 C21 1.405(3)
C17 C18 1.396(3)
C17 C25 1.521(3)
C18 C19 1.381(3)
C18 H18 0.9500
C19 C20 1.382(3)
C19 H19 0.9500
C20 C21 1.389(3)
C20 H20 0.9500
C21 C22 1.521(3)
C22 C24 1.522(3)
C22 C23 1.531(3)
C22 H22 1.0000
C23 H23A 0.9800
C23 H23B 0.9800
C23 H23C 0.9800
C24 H24A 0.9800
C24 H24B 0.9800
C24 H24C 0.9800
C25 C26 1.531(3)
C25 C27 1.532(3)
C25 H25 1.0000
C26 H26A 0.9800
C26 H26B 0.9800
C26 H26C 0.9800
C27 H27A 0.9800
C27 H27B 0.9800
C27 H27C 0.9800
C29 C30 1.337(3)
C29 H29 0.9500
C30 H30 0.9500
C31 C39 1.394(3)
C31 C32 1.400(3)
C32 C36 1.394(3)
C32 C33 1.517(3)
C33 C34 1.525(3)
C33 C35 1.533(3)
C33 H33 1.0000
C34 H34A 0.9800
C34 H34B 0.9800
C34 H34C 0.9800
C35 H35A 0.9800
C35 H35B 0.9800
C35 H35C 0.9800
C36 C37 1.378(3)
C36 H36 0.9500
C37 C38 1.378(3)
C37 H37 0.9500
C38 C39 1.395(3)
C38 H38 0.9500
C39 C40 1.524(3)
C40 C42 1.523(3)
C40 C41 1.527(3)
C40 H40 1.0000
C41 H41A 0.9800
C41 H41B 0.9800
C41 H41C 0.9800
C42 H42A 0.9800
C42 H42B 0.9800
C42 H42C 0.9800
C43 C51 1.394(3)
C43 C44 1.401(3)
C44 C48 1.387(3)
C44 C45 1.515(3)
C45 C46 1.511(3)
C45 C47 1.518(3)
C45 H45 1.0000
C46 H46A 0.9800
C46 H46B 0.9800
C46 H46C 0.9800
C47 H47A 0.9800
C47 H47B 0.9800
C47 H47C 0.9800
C48 C49 1.379(3)
C48 H48 0.9500
C49 C50 1.379(3)
C49 H49 0.9500
C50 C51 1.392(3)
C50 H50 0.9500
C51 C52 1.518(3)
C52 C53 1.526(3)
C52 C54 1.527(3)
C52 H52 1.0000
C53 H53A 0.9800
C53 H53B 0.9800
C53 H53C 0.9800
C54 H54A 0.9800
C54 H54B 0.9800
C54 H54C 0.9800
